data_7035264
loop_
_publ_author_name
'Shao, Zhichao'
'Huang, Chao'
'Han, Xiao'
'Wang, Huarui'
'Li, Angran'
'Han, Yanbing'
'Li, Kai'
'Hou, Hongwei'
'Fan, Yaoting'

_publ_section_title
;
 The effect of metal ions on photocatalytic performance based on an
 isostructural framework.
;
_journal_issue 28
_journal_name_full 'Dalton transactions (Cambridge, England : 2003)'
_journal_page_first 12832
_journal_page_last 12838
_journal_paper_doi 10.1039/c5dt01457c
_journal_volume 44
_journal_year 2015
_chemical_formula_moiety 'C18 H24 Co3 N2 O20'
_chemical_formula_sum 'C18 H24 Co3 N2 O20'
_chemical_formula_weight 765.18
_chemical_name_systematic
; 
 ? 
;
_space_group_IT_number 2
_symmetry_cell_setting triclinic
_symmetry_space_group_name_Hall '-P 1'
_symmetry_space_group_name_H-M 'P -1'
_atom_sites_solution_hydrogens geom
_atom_sites_solution_primary direct
_atom_sites_solution_secondary difmap
_audit_creation_method SHELXL-97
_audit_update_record
;
2015-04-07 deposited with the CCDC.
2015-05-29 downloaded from the CCDC.
;
_cell_angle_alpha 82.46(3)
_cell_angle_beta 83.41(3)
_cell_angle_gamma 79.14(3)
_cell_formula_units_Z 1
_cell_length_a 7.4098(15)
_cell_length_b 8.4255(17)
_cell_length_c 10.209(2)
_cell_measurement_reflns_used 2048
_cell_measurement_temperature 293(2)
_cell_measurement_theta_max 27.8445
_cell_measurement_theta_min 2.0207
_cell_volume 617.9(2)
_computing_cell_refinement 'CrystalClear (Rigaku/MSC Inc., 2006)'
_computing_data_collection 'CrystalClear (Rigaku/MSC Inc., 2006)'
_computing_data_reduction 'CrystalClear (Rigaku/MSC Inc., 2006)'
_computing_molecular_graphics SHELXTL
_computing_publication_material SHELXTL
_computing_structure_refinement 'SHELXL-97 (Sheldrick, 1997)'
_computing_structure_solution 'SHELXS-97 (Sheldrick, 1990)'
_diffrn_ambient_temperature 293(2)
_diffrn_detector_area_resol_mean 28.5714
_diffrn_measured_fraction_theta_full 0.994
_diffrn_measured_fraction_theta_max 0.994
_diffrn_measurement_device_type Saturn724
_diffrn_measurement_method dtprofit.ref
_diffrn_radiation_monochromator graphite
_diffrn_radiation_source 'fine-focus sealed tube'
_diffrn_radiation_type MoK\a
_diffrn_radiation_wavelength 0.71073
_diffrn_reflns_av_R_equivalents 0.0260
_diffrn_reflns_av_sigmaI/netI 0.0300
_diffrn_reflns_limit_h_max 8
_diffrn_reflns_limit_h_min -8
_diffrn_reflns_limit_k_max 10
_diffrn_reflns_limit_k_min -10
_diffrn_reflns_limit_l_max 12
_diffrn_reflns_limit_l_min -12
_diffrn_reflns_number 5866
_diffrn_reflns_theta_full 25.50
_diffrn_reflns_theta_max 25.50
_diffrn_reflns_theta_min 2.48
_exptl_absorpt_coefficient_mu 2.094
_exptl_absorpt_correction_T_max 0.7724
_exptl_absorpt_correction_T_min 0.6558
_exptl_absorpt_correction_type numerical
_exptl_absorpt_process_details 'CrystalClear (Rigaku/MSC Inc., 2006)'
_exptl_crystal_colour Purple
_exptl_crystal_density_diffrn 2.056
_exptl_crystal_density_method 'not measured'
_exptl_crystal_description Prism
_exptl_crystal_F_000 387
_exptl_crystal_size_max 0.22
_exptl_crystal_size_mid 0.17
_exptl_crystal_size_min 0.13
_refine_diff_density_max 0.539
_refine_diff_density_min -0.602
_refine_diff_density_rms 0.082
_refine_ls_extinction_method none
_refine_ls_goodness_of_fit_ref 1.094
_refine_ls_hydrogen_treatment mixed
_refine_ls_matrix_type full
_refine_ls_number_parameters 196
_refine_ls_number_reflns 2280
_refine_ls_number_restraints 0
_refine_ls_restrained_S_all 1.094
_refine_ls_R_factor_all 0.0385
_refine_ls_R_factor_gt 0.0349
_refine_ls_shift/su_max 0.005
_refine_ls_shift/su_mean 0.001
_refine_ls_structure_factor_coef Fsqd
_refine_ls_weighting_details 'calc w=1/[\s^2^(Fo^2^)+(0.0345P)^2^+0.9532P] where P=(Fo^2^+2Fc^2^)/3'
_refine_ls_weighting_scheme calc
_refine_ls_wR_factor_gt 0.0807
_refine_ls_wR_factor_ref 0.0831
_reflns_number_gt 2113
_reflns_number_total 2280
_reflns_threshold_expression >2sigma(I)
_cod_data_source_file c5dt01457c2.cif
_cod_data_source_block a
_cod_depositor_comments
;
The following automatic conversions were performed:

'_symmetry_cell_setting' value 'Triclinic' changed to 'triclinic'
according to
/usr/data/users/saulius/crontab/automatic-downloads/rss-feeds/RSC/lib/dictionaries/cif_core.dic
dictionary named 'cif_core.dic' version 2.4.2 from 2011-04-26.

'_exptl_absorpt_correction_type' value 'Numerical' changed to
'numerical' according to
/usr/data/users/saulius/crontab/automatic-downloads/rss-feeds/RSC/lib/dictionaries/cif_core.dic
dictionary named 'cif_core.dic' version 2.4.2 from 2011-04-26.

Automatic conversion script
Id: cif_fix_values 3271 2015-04-21 07:52:19Z andrius 

 Adding full bibliography for 7035263--7035264.cif.
;
_cod_original_sg_symbol_H-M 'P-1   '
_cod_database_code 7035264

loop_
_symmetry_equiv_pos_as_xyz
'x, y, z'
'-x, -y, -z'

loop_
_atom_site_label
_atom_site_type_symbol
_atom_site_fract_x
_atom_site_fract_y
_atom_site_fract_z
_atom_site_U_iso_or_equiv
_atom_site_adp_type
_atom_site_occupancy
_atom_site_symmetry_multiplicity
_atom_site_calc_flag
_atom_site_refinement_flags
Co1 Co 1.0000 1.0000 0.0000 0.01949(16) Uani 1 2 d S
Co2 Co 0.65135(5) 0.11991(5) 0.32310(4) 0.01673(13) Uani 1 1 d .
N1 N 0.8659(3) 0.2188(3) 0.3972(2) 0.0175(5) Uani 1 1 d .
H1A H 0.7874 0.1922 0.4611 0.021 Uiso 1 1 calc R
H1B H 0.9332 0.1452 0.3532 0.021 Uiso 1 1 calc R
O1 O 0.4607(3) -0.0099(3) 0.2615(2) 0.0297(5) Uani 1 1 d .
H1W H 0.3727 -0.0188 0.3217 0.045 Uiso 1 1 d R
H2W H 0.5029 -0.0989 0.2291 0.045 Uiso 1 1 d R
O2 O 0.6071(3) 0.2958(3) 0.1698(2) 0.0380(6) Uani 1 1 d .
H3W H 0.5046 0.3586 0.1586 0.057 Uiso 1 1 d R
H4W H 0.6626 0.2746 0.0949 0.057 Uiso 1 1 d R
O3 O 1.3166(4) 0.5255(3) 0.1010(3) 0.0458(8) Uani 1 1 d .
O4 O 1.1552(3) 0.7675(3) 0.0534(2) 0.0267(5) Uani 1 1 d .
O5 O 1.2043(4) 1.1062(3) 0.0566(2) 0.0356(6) Uani 1 1 d .
H5W H 1.2731 1.1572 0.0006 0.053 Uiso 1 1 d R
H6W H 1.2780 1.0672 0.1154 0.053 Uiso 1 1 d R
O6 O 0.8677(3) 0.9828(2) 0.2001(2) 0.0175(4) Uani 1 1 d .
O7 O 1.1078(3) 0.9091(3) 0.3214(2) 0.0215(5) Uani 1 1 d .
O8 O 0.7194(3) 0.9309(2) 0.4757(2) 0.0181(4) Uani 1 1 d .
O9 O 0.5525(3) 0.7432(3) 0.5647(2) 0.0236(5) Uani 1 1 d .
O10 O 0.4093(4) 0.2870(4) 0.8676(3) 0.0473(7) Uani 1 1 d .
H7W H 0.3207 0.3496 0.8311 0.071 Uiso 1 1 d R
H8W H 0.4836 0.3375 0.8958 0.071 Uiso 1 1 d R
C1 C 0.8846(4) 0.3845(4) 0.3640(3) 0.0165(6) Uani 1 1 d .
C2 C 0.7765(4) 0.5035(4) 0.4346(3) 0.0166(6) Uani 1 1 d .
H2A H 0.6878 0.4752 0.5011 0.020 Uiso 1 1 calc R
C3 C 0.7994(4) 0.6648(3) 0.4070(3) 0.0139(6) Uani 1 1 d .
C4 C 0.9309(4) 0.7093(3) 0.3050(3) 0.0142(6) Uani 1 1 d .
C5 C 1.0338(4) 0.5895(4) 0.2309(3) 0.0162(6) Uani 1 1 d .
C6 C 1.0108(4) 0.4281(4) 0.2609(3) 0.0191(6) Uani 1 1 d .
H6 H 1.0806 0.3490 0.2114 0.023 Uiso 1 1 calc R
C7 C 1.1771(4) 0.6297(4) 0.1205(3) 0.0203(7) Uani 1 1 d .
C8 C 0.9730(4) 0.8790(4) 0.2758(3) 0.0155(6) Uani 1 1 d .
C9 C 0.6813(4) 0.7889(3) 0.4881(3) 0.0148(6) Uani 1 1 d .

loop_
_atom_site_aniso_label
_atom_site_aniso_U_11
_atom_site_aniso_U_22
_atom_site_aniso_U_33
_atom_site_aniso_U_23
_atom_site_aniso_U_13
_atom_site_aniso_U_12
Co1 0.0218(3) 0.0175(3) 0.0161(3) 0.0002(2) 0.0039(2) -0.0008(2)
Co2 0.0177(2) 0.0149(2) 0.0157(2) -0.00193(16) 0.00452(16) -0.00167(16)
N1 0.0232(13) 0.0089(12) 0.0207(13) -0.0038(10) 0.0051(11) -0.0060(10)
O1 0.0212(12) 0.0396(14) 0.0291(13) -0.0065(11) 0.0055(10) -0.0103(10)
O2 0.0344(14) 0.0428(15) 0.0229(13) 0.0111(11) 0.0085(11) 0.0111(12)
O3 0.0361(15) 0.0324(14) 0.0490(17) 0.0152(13) 0.0251(13) 0.0132(12)
O4 0.0299(12) 0.0190(12) 0.0230(12) 0.0050(10) 0.0115(10) 0.0032(10)
O5 0.0412(15) 0.0401(15) 0.0279(13) 0.0030(11) -0.0092(11) -0.0146(12)
O6 0.0198(10) 0.0150(10) 0.0141(10) -0.0007(8) 0.0036(8) 0.0019(9)
O7 0.0198(11) 0.0232(12) 0.0227(11) -0.0013(9) -0.0014(9) -0.0078(9)
O8 0.0220(11) 0.0132(10) 0.0189(11) -0.0040(8) 0.0040(8) -0.0050(9)
O9 0.0242(11) 0.0155(11) 0.0286(12) -0.0050(9) 0.0158(10) -0.0059(9)
O10 0.0478(17) 0.0540(18) 0.0484(18) -0.0105(15) -0.0082(14) -0.0239(15)
C1 0.0189(14) 0.0137(15) 0.0172(15) -0.0006(12) -0.0001(12) -0.0056(12)
C2 0.0166(14) 0.0171(15) 0.0163(15) -0.0016(12) 0.0033(11) -0.0067(12)
C3 0.0139(13) 0.0127(14) 0.0146(14) -0.0016(11) 0.0002(11) -0.0018(11)
C4 0.0148(13) 0.0130(14) 0.0145(14) -0.0013(12) -0.0008(11) -0.0022(11)
C5 0.0173(14) 0.0159(15) 0.0147(14) -0.0002(12) 0.0025(11) -0.0045(12)
C6 0.0208(15) 0.0160(15) 0.0191(15) -0.0049(12) 0.0027(12) -0.0006(12)
C7 0.0200(15) 0.0189(16) 0.0185(16) -0.0015(13) 0.0071(12) 0.0002(13)
C8 0.0167(14) 0.0167(15) 0.0118(14) -0.0050(12) 0.0071(11) -0.0023(12)
C9 0.0155(14) 0.0151(15) 0.0124(14) 0.0001(12) 0.0007(11) -0.0013(12)

loop_
_atom_type_symbol
_atom_type_description
_atom_type_scat_dispersion_real
_atom_type_scat_dispersion_imag
_atom_type_scat_source
C C 0.0033 0.0016 'International Tables Vol C Tables 4.2.6.8 and 6.1.1.4'
H H 0.0000 0.0000 'International Tables Vol C Tables 4.2.6.8 and 6.1.1.4'
N N 0.0061 0.0033 'International Tables Vol C Tables 4.2.6.8 and 6.1.1.4'
O O 0.0106 0.0060 'International Tables Vol C Tables 4.2.6.8 and 6.1.1.4'
Co Co 0.3494 0.9721 'International Tables Vol C Tables 4.2.6.8 and 6.1.1.4'

loop_
_geom_angle_atom_site_label_1
_geom_angle_atom_site_label_2
_geom_angle_atom_site_label_3
_geom_angle
_geom_angle_site_symmetry_1
_geom_angle_site_symmetry_3
O5 Co1 O5 180.0 . 2_775
O5 Co1 O4 89.67(10) . .
O5 Co1 O4 90.33(10) 2_775 .
O5 Co1 O4 90.33(10) . 2_775
O5 Co1 O4 89.67(10) 2_775 2_775
O4 Co1 O4 180.00(12) . 2_775
O5 Co1 O6 88.44(9) . 2_775
O5 Co1 O6 91.56(9) 2_775 2_775
O4 Co1 O6 93.46(8) . 2_775
O4 Co1 O6 86.54(8) 2_775 2_775
O5 Co1 O6 91.56(9) . .
O5 Co1 O6 88.44(9) 2_775 .
O4 Co1 O6 86.54(8) . .
O4 Co1 O6 93.46(8) 2_775 .
O6 Co1 O6 180.00(11) 2_775 .
O2 Co2 O9 88.17(10) . 2_666
O2 Co2 O8 175.34(9) . 1_545
O9 Co2 O8 96.07(9) 2_666 1_545
O2 Co2 O1 91.61(11) . .
O9 Co2 O1 92.34(9) 2_666 .
O8 Co2 O1 90.14(9) 1_545 .
O2 Co2 O6 90.03(9) . 1_545
O9 Co2 O6 178.06(8) 2_666 1_545
O8 Co2 O6 85.71(8) 1_545 1_545
O1 Co2 O6 88.42(9) . 1_545
O2 Co2 N1 95.42(11) . .
O9 Co2 N1 91.90(9) 2_666 .
O8 Co2 N1 82.55(9) 1_545 .
O1 Co2 N1 171.90(9) . .
O6 Co2 N1 87.56(9) 1_545 .
C1 N1 Co2 121.57(19) . .
C1 N1 H1A 120.0 . .
Co2 N1 H1A 69.4 . .
C1 N1 H1B 120.0 . .
Co2 N1 H1B 80.1 . .
H1A N1 H1B 120.0 . .
Co2 O1 H1W 110.6 . .
Co2 O1 H2W 118.3 . .
H1W O1 H2W 112.3 . .
Co2 O2 H3W 124.7 . .
Co2 O2 H4W 116.5 . .
H3W O2 H4W 109.6 . .
C7 O4 Co1 152.5(2) . .
Co1 O5 H5W 122.1 . .
Co1 O5 H6W 127.3 . .
H5W O5 H6W 100.9 . .
C8 O6 Co1 109.36(17) . .
C8 O6 Co2 109.04(17) . 1_565
Co1 O6 Co2 139.56(10) . 1_565
C9 O8 Co2 127.29(19) . 1_565
C9 O9 Co2 128.45(19) . 2_666
H7W O10 H8W 113.5 . .
C2 C1 C6 119.6(3) . .
C2 C1 N1 120.2(3) . .
C6 C1 N1 120.2(3) . .
C1 C2 C3 120.7(3) . .
C1 C2 H2A 119.7 . .
C3 C2 H2A 119.7 . .
C2 C3 C4 120.1(3) . .
C2 C3 C9 118.7(3) . .
C4 C3 C9 121.3(3) . .
C5 C4 C3 118.8(3) . .
C5 C4 C8 118.1(2) . .
C3 C4 C8 123.1(3) . .
C6 C5 C4 120.4(3) . .
C6 C5 C7 118.3(3) . .
C4 C5 C7 121.2(3) . .
C1 C6 C5 120.4(3) . .
C1 C6 H6 119.8 . .
C5 C6 H6 119.8 . .
O3 C7 O4 122.0(3) . .
O3 C7 C5 118.0(3) . .
O4 C7 C5 120.0(3) . .
O7 C8 O6 124.1(3) . .
O7 C8 C4 118.4(3) . .
O6 C8 C4 117.5(3) . .
O9 C9 O8 124.5(3) . .
O9 C9 C3 117.0(3) . .
O8 C9 C3 118.5(2) . .

loop_
_geom_bond_atom_site_label_1
_geom_bond_atom_site_label_2
_geom_bond_distance
_geom_bond_site_symmetry_2
Co1 O5 2.067(2) .
Co1 O5 2.067(2) 2_775
Co1 O4 2.115(2) .
Co1 O4 2.115(2) 2_775
Co1 O6 2.162(2) 2_775
Co1 O6 2.162(2) .
Co2 O2 2.019(2) .
Co2 O9 2.054(2) 2_666
Co2 O8 2.108(2) 1_545
Co2 O1 2.134(2) .
Co2 O6 2.168(2) 1_545
Co2 N1 2.176(2) .
N1 C1 1.422(4) .
N1 H1A 0.8600 .
N1 H1B 0.8600 .
O1 H1W 0.8500 .
O1 H2W 0.8500 .
O2 H3W 0.8500 .
O2 H4W 0.8500 .
O3 C7 1.239(4) .
O4 C7 1.260(4) .
O5 H5W 0.8500 .
O5 H6W 0.8500 .
O6 C8 1.294(4) .
O6 Co2 2.168(2) 1_565
O7 C8 1.230(4) .
O8 C9 1.267(3) .
O8 Co2 2.108(2) 1_565
O9 C9 1.248(3) .
O9 Co2 2.054(2) 2_666
O10 H7W 0.8499 .
O10 H8W 0.8501 .
C1 C2 1.386(4) .
C1 C6 1.386(4) .
C2 C3 1.389(4) .
C2 H2A 0.9300 .
C3 C4 1.406(4) .
C3 C9 1.504(4) .
C4 C5 1.397(4) .
C4 C8 1.505(4) .
C5 C6 1.392(4) .
C5 C7 1.508(4) .
C6 H6 0.9300 .

loop_
_geom_hbond_atom_site_label_D
_geom_hbond_atom_site_label_H
_geom_hbond_atom_site_label_A
_geom_hbond_distance_DH
_geom_hbond_distance_HA
_geom_hbond_distance_DA
_geom_hbond_angle_DHA
_geom_hbond_site_symmetry_A
O5 H6W O1 0.85 2.09 2.936(4) 175.5 1_665
O5 H5W O10 0.85 1.94 2.789(4) 174.7 1_664
N1 H1B O7 0.86 2.20 3.011(3) 157.2 1_545
N1 H1B O6 0.86 2.35 3.006(3) 133.0 1_545
N1 H1A O8 0.86 2.33 2.826(3) 116.9 1_545
N1 H1A O7 0.86 2.43 2.949(3) 119.3 2_766
N1 H1A O9 0.86 2.51 3.041(3) 120.7 2_666
O2 H3W O3 0.85 1.87 2.701(4) 165.2 1_455
O2 H4W O4 0.85 1.93 2.762(3) 164.9 2_765
O2 H4W O3 0.85 2.45 3.017(3) 124.8 2_765
O1 H1W O7 0.85 2.16 2.805(3) 132.4 1_445
O1 H1W O8 0.85 2.28 2.955(3) 137.0 2_666
O1 H2W O10 0.85 1.95 2.791(4) 172.4 2_656

loop_
_geom_torsion_atom_site_label_1
_geom_torsion_atom_site_label_2
_geom_torsion_atom_site_label_3
_geom_torsion_atom_site_label_4
_geom_torsion
_geom_torsion_site_symmetry_1
_geom_torsion_site_symmetry_4
O2 Co2 N1 C1 20.4(2) . .
O9 Co2 N1 C1 -68.0(2) 2_666 .
O8 Co2 N1 C1 -163.8(2) 1_545 .
O1 Co2 N1 C1 170.5(6) . .
O6 Co2 N1 C1 110.2(2) 1_545 .
O5 Co1 O4 C7 119.5(5) . .
O5 Co1 O4 C7 -60.5(5) 2_775 .
O4 Co1 O4 C7 0(100) 2_775 .
O6 Co1 O4 C7 -152.0(5) 2_775 .
O6 Co1 O4 C7 28.0(5) . .
O5 Co1 O6 C8 -67.60(19) . .
O5 Co1 O6 C8 112.40(19) 2_775 .
O4 Co1 O6 C8 21.97(19) . .
O4 Co1 O6 C8 -158.03(19) 2_775 .
O6 Co1 O6 C8 139(100) 2_775 .
O5 Co1 O6 Co2 93.34(17) . 1_565
O5 Co1 O6 Co2 -86.66(17) 2_775 1_565
O4 Co1 O6 Co2 -177.08(17) . 1_565
O4 Co1 O6 Co2 2.92(17) 2_775 1_565
O6 Co1 O6 Co2 -60(100) 2_775 1_565
Co2 N1 C1 C2 82.9(3) . .
Co2 N1 C1 C6 -97.0(3) . .
C6 C1 C2 C3 -3.0(4) . .
N1 C1 C2 C3 177.1(3) . .
C1 C2 C3 C4 1.2(4) . .
C1 C2 C3 C9 -178.8(3) . .
C2 C3 C4 C5 1.4(4) . .
C9 C3 C4 C5 -178.6(3) . .
C2 C3 C4 C8 -175.5(3) . .
C9 C3 C4 C8 4.5(4) . .
C3 C4 C5 C6 -2.3(4) . .
C8 C4 C5 C6 174.8(3) . .
C3 C4 C5 C7 -179.8(3) . .
C8 C4 C5 C7 -2.8(4) . .
C2 C1 C6 C5 2.2(5) . .
N1 C1 C6 C5 -177.9(3) . .
C4 C5 C6 C1 0.5(5) . .
C7 C5 C6 C1 178.1(3) . .
Co1 O4 C7 O3 176.4(3) . .
Co1 O4 C7 C5 -5.5(7) . .
C6 C5 C7 O3 -31.3(5) . .
C4 C5 C7 O3 146.3(3) . .
C6 C5 C7 O4 150.5(3) . .
C4 C5 C7 O4 -31.9(5) . .
Co1 O6 C8 O7 79.1(3) . .
Co2 O6 C8 O7 -87.9(3) 1_565 .
Co1 O6 C8 C4 -98.5(2) . .
Co2 O6 C8 C4 94.4(2) 1_565 .
C5 C4 C8 O7 -79.2(3) . .
C3 C4 C8 O7 97.8(3) . .
C5 C4 C8 O6 98.6(3) . .
C3 C4 C8 O6 -84.4(3) . .
Co2 O9 C9 O8 7.1(5) 2_666 .
Co2 O9 C9 C3 -173.59(19) 2_666 .
Co2 O8 C9 O9 -101.0(3) 1_565 .
Co2 O8 C9 C3 79.7(3) 1_565 .
C2 C3 C9 O9 -9.0(4) . .
C4 C3 C9 O9 171.0(3) . .
C2 C3 C9 O8 170.3(3) . .
C4 C3 C9 O8 -9.6(4) . .
